data_7151332
loop_
_publ_author_name
'Tillmann K\"opke'
'Maren Pink'
'Jeffrey M. Zaleski'

_publ_section_title
;
 Photochemical preparation of pyrrole ring-contracted chlorins by the
 Wolff rearrangement
;
_journal_issue 22
_journal_name_full 'Organic &amp;  Biomolecular Chemistry'
_journal_page_first 4059
_journal_paper_doi 10.1039/b612776m
_journal_volume 4
_journal_year 2006
_chemical_formula_moiety 'C45 H30 N4 Ni O2'
_chemical_formula_sum 'C45 H30 N4 Ni O2'
_chemical_formula_weight 717.44
_chemical_name_systematic
;
?
;
_space_group_IT_number 60
_symmetry_cell_setting orthorhombic
_symmetry_space_group_name_Hall '-P 2n 2ab'
_symmetry_space_group_name_H-M 'P b c n'
_atom_sites_solution_hydrogens geom
_atom_sites_solution_primary direct
_atom_sites_solution_secondary difmap
_audit_creation_method SHELXL-97
_cell_angle_alpha 90.00
_cell_angle_beta 90.00
_cell_angle_gamma 90.00
_cell_formula_units_Z 8
_cell_length_a 17.0768(12)
_cell_length_b 14.1377(10)
_cell_length_c 27.7514(19)
_cell_measurement_reflns_used 6982
_cell_measurement_temperature 130(2)
_cell_measurement_theta_max 25.0
_cell_measurement_theta_min 2.4
_cell_volume 6699.9(8)
_computing_cell_refinement 'SAINT (Bruker, 2003)'
_computing_data_collection 'SMART (Bruker, 2001)'
_computing_data_reduction 'SAINT (Bruker, 2003)'
_computing_molecular_graphics 'SHELXTL (Bruker, 2003), XTEL (loc. libr.)'
_computing_publication_material 'SHELXTL (Bruker, 2003)'
_computing_structure_refinement 'SHELXL-97 (Sheldrick, 1997)'
_computing_structure_solution 'SIR-92 (Altomare, 1993)'
_diffrn_ambient_temperature 130(2)
_diffrn_detector 'CCD area detector'
_diffrn_detector_area_resol_mean 44.52
_diffrn_detector_type 'Bruker SMART 6000'
_diffrn_measured_fraction_theta_full 0.997
_diffrn_measured_fraction_theta_max 0.997
_diffrn_measurement_details '0.30 degree frames measured for 20 seconds each'
_diffrn_measurement_device 'three-circle goniometer with fixed chi'
_diffrn_measurement_device_type 'Bruker Platform goniometer'
_diffrn_measurement_method \w-scans
_diffrn_radiation_monochromator graphite
_diffrn_radiation_source 'fine-focus sealed tube'
_diffrn_radiation_type MoK\a
_diffrn_radiation_wavelength 0.71073
_diffrn_reflns_av_R_equivalents 0.0526
_diffrn_reflns_av_sigmaI/netI 0.0219
_diffrn_reflns_limit_h_max 20
_diffrn_reflns_limit_h_min -20
_diffrn_reflns_limit_k_max 16
_diffrn_reflns_limit_k_min -16
_diffrn_reflns_limit_l_max 33
_diffrn_reflns_limit_l_min -33
_diffrn_reflns_number 78224
_diffrn_reflns_theta_full 25.09
_diffrn_reflns_theta_max 25.09
_diffrn_reflns_theta_min 2.01
_diffrn_standards_decay_% 0.0
_diffrn_standards_interval_time 808
_diffrn_standards_number 155
_exptl_absorpt_coefficient_mu 0.627
_exptl_absorpt_correction_T_max 0.8955
_exptl_absorpt_correction_T_min 0.8590
_exptl_absorpt_correction_type multi-scan
_exptl_absorpt_process_details 'SADABS, R. Blessing; 1995'
_exptl_crystal_colour brown
_exptl_crystal_density_diffrn 1.423
_exptl_crystal_density_method 'not measured'
_exptl_crystal_description block
_exptl_crystal_F_000 2976
_exptl_crystal_size_max 0.25
_exptl_crystal_size_mid 0.23
_exptl_crystal_size_min 0.18
_refine_diff_density_max 0.322
_refine_diff_density_min -0.394
_refine_diff_density_rms 0.085
_refine_ls_extinction_method none
_refine_ls_goodness_of_fit_ref 1.229
_refine_ls_hydrogen_treatment riding
_refine_ls_matrix_type full
_refine_ls_number_parameters 500
_refine_ls_number_reflns 5956
_refine_ls_number_restraints 0
_refine_ls_restrained_S_all 1.229
_refine_ls_R_factor_all 0.0532
_refine_ls_R_factor_gt 0.0440
_refine_ls_shift/su_max 0.001
_refine_ls_shift/su_mean 0.000
_refine_ls_structure_factor_coef Fsqd
_refine_ls_weighting_details 'calc w=1/[\s^2^(Fo^2^)+(0.0201P)^2^+11.4624P] where P=(Fo^2^+2Fc^2^)/3'
_refine_ls_weighting_scheme calc
_refine_ls_wR_factor_gt 0.1026
_refine_ls_wR_factor_ref 0.1073
_reflns_number_gt 5104
_reflns_number_total 5956
_reflns_threshold_expression >2sigma(I)
_cod_data_source_file b612776m.txt
_cod_data_source_block 05139
_cod_original_sg_symbol_H-M Pbcn
_cod_database_code 7151332

loop_
_symmetry_equiv_pos_as_xyz
'x, y, z'
'-x+1/2, -y+1/2, z+1/2'
'-x, y, -z+1/2'
'x+1/2, -y+1/2, -z'
'-x, -y, -z'
'x-1/2, y-1/2, -z-1/2'
'x, -y, z-1/2'
'-x-1/2, y-1/2, z'

loop_
_atom_site_label
_atom_site_type_symbol
_atom_site_fract_x
_atom_site_fract_y
_atom_site_fract_z
_atom_site_U_iso_or_equiv
_atom_site_adp_type
_atom_site_occupancy
_atom_site_symmetry_multiplicity
_atom_site_calc_flag
_atom_site_refinement_flags
_atom_site_disorder_assembly
_atom_site_disorder_group
Ni1 Ni 0.37986(2) 0.20242(3) 0.702908(12) 0.02510(11) Uani 1 1 d . . .
N1 N 0.37071(13) 0.33102(18) 0.67929(8) 0.0265(5) Uani 1 1 d . . .
N2 N 0.36091(13) 0.15109(17) 0.64072(8) 0.0263(5) Uani 1 1 d . . .
N3 N 0.38725(13) 0.07835(17) 0.73252(8) 0.0254(5) Uani 1 1 d . . .
N4 N 0.39901(14) 0.25260(18) 0.76241(8) 0.0278(5) Uani 1 1 d . . .
C1 C 0.37018(16) 0.4151(2) 0.70495(10) 0.0278(6) Uani 1 1 d . . .
C2 C 0.36187(17) 0.4933(2) 0.67314(11) 0.0321(7) Uani 1 1 d . . .
H2 H 0.3590 0.5580 0.6821 0.040(9) Uiso 1 1 calc R . .
C3 C 0.35884(17) 0.4588(2) 0.62792(11) 0.0307(7) Uani 1 1 d . . .
H3 H 0.3543 0.4949 0.5992 0.035(9) Uiso 1 1 calc R . .
C4 C 0.36368(16) 0.3587(2) 0.63108(10) 0.0275(6) Uani 1 1 d . . .
C5 C 0.35535(16) 0.2968(2) 0.59278(10) 0.0287(6) Uani 1 1 d . . .
C6 C 0.34935(17) 0.1990(2) 0.59793(10) 0.0281(6) Uani 1 1 d . . .
C7 C 0.33300(18) 0.1343(2) 0.56006(10) 0.0316(7) Uani 1 1 d . . .
H7 H 0.3223 0.1499 0.5274 0.028(8) Uiso 1 1 calc R . .
C8 C 0.33554(17) 0.0460(2) 0.57912(10) 0.0308(7) Uani 1 1 d . . .
H8 H 0.3258 -0.0117 0.5627 0.030(8) Uiso 1 1 calc R . .
C9 C 0.35571(16) 0.0569(2) 0.62877(10) 0.0269(6) Uani 1 1 d . . .
C10 C 0.37228(16) -0.0196(2) 0.65950(10) 0.0278(6) Uani 1 1 d . . .
C11 C 0.38631(16) -0.0076(2) 0.70824(10) 0.0271(6) Uani 1 1 d . . .
C12 C 0.40127(17) -0.0837(2) 0.74112(11) 0.0323(7) Uani 1 1 d . . .
H12 H 0.4047 -0.1490 0.7334 0.046(10) Uiso 1 1 calc R . .
C13 C 0.40958(18) -0.0449(2) 0.78491(11) 0.0321(7) Uani 1 1 d . . .
H13 H 0.4196 -0.0780 0.8141 0.037(9) Uiso 1 1 calc R . .
C14 C 0.40068(16) 0.0544(2) 0.77992(10) 0.0273(6) Uani 1 1 d . . .
C15 C 0.40733(16) 0.1198(2) 0.81876(10) 0.0280(6) Uani 1 1 d . . .
C16 C 0.40912(17) 0.2139(2) 0.80737(10) 0.0292(7) Uani 1 1 d . . .
C17 C 0.41455(18) 0.3112(2) 0.83148(10) 0.0318(7) Uani 1 1 d . . .
H17 H 0.4690 0.3272 0.8419 0.038(9) Uiso 1 1 calc R . .
C18 C 0.39723(17) 0.3430(2) 0.78010(10) 0.0297(7) Uani 1 1 d . . .
C19 C 0.38081(16) 0.4235(2) 0.75544(10) 0.0276(6) Uani 1 1 d . . .
O20 O 0.38981(13) 0.34352(17) 0.91247(7) 0.0391(5) Uani 1 1 d . . .
O21 O 0.28523(13) 0.33583(19) 0.86377(8) 0.0460(6) Uani 1 1 d . . .
C20 C 0.35446(18) 0.3320(2) 0.86986(11) 0.0329(7) Uani 1 1 d . . .
C21 C 0.3385(2) 0.3507(3) 0.95384(12) 0.0502(10) Uani 1 1 d . . .
H21A H 0.3687 0.3398 0.9834 0.097(17) Uiso 1 1 calc R . .
H21B H 0.2969 0.3032 0.9513 0.087(16) Uiso 1 1 calc R . .
H21C H 0.3152 0.4140 0.9549 0.071(14) Uiso 1 1 calc R . .
C22 C 0.35298(18) 0.3364(2) 0.54283(10) 0.0313(7) Uani 1 1 d . . .
C23 C 0.4215(2) 0.3730(3) 0.52251(12) 0.0422(8) Uani 1 1 d . . .
H23 H 0.4683 0.3759 0.5410 0.041(10) Uiso 1 1 calc R . .
C24 C 0.4213(2) 0.4052(3) 0.47498(13) 0.0527(10) Uani 1 1 d . . .
H24 H 0.4679 0.4299 0.4611 0.044(10) Uiso 1 1 calc R . .
C25 C 0.3534(3) 0.4013(3) 0.44807(12) 0.0535(11) Uani 1 1 d . . .
H25 H 0.3537 0.4223 0.4155 0.070(13) Uiso 1 1 calc R . .
C26 C 0.2852(3) 0.3672(2) 0.46816(12) 0.0480(9) Uani 1 1 d . . .
H26 H 0.2385 0.3654 0.4496 0.054(11) Uiso 1 1 calc R . .
C27 C 0.2845(2) 0.3356(2) 0.51546(11) 0.0388(8) Uani 1 1 d . . .
H27 H 0.2371 0.3132 0.5293 0.036(9) Uiso 1 1 calc R . .
C28 C 0.37979(16) -0.1143(2) 0.63700(10) 0.0264(6) Uani 1 1 d . . .
C29 C 0.43968(17) -0.1301(2) 0.60378(10) 0.0299(7) Uani 1 1 d . . .
H29 H 0.4753 -0.0806 0.5964 0.034(9) Uiso 1 1 calc R . .
C30 C 0.44792(19) -0.2171(2) 0.58140(11) 0.0341(7) Uani 1 1 d . . .
H30 H 0.4891 -0.2269 0.5589 0.048(10) Uiso 1 1 calc R . .
C31 C 0.39669(19) -0.2891(2) 0.59168(11) 0.0354(7) Uani 1 1 d . . .
H31 H 0.4018 -0.3483 0.5759 0.032(8) Uiso 1 1 calc R . .
C32 C 0.33740(18) -0.2755(2) 0.62514(12) 0.0374(8) Uani 1 1 d . . .
H32 H 0.3024 -0.3256 0.6325 0.040(9) Uiso 1 1 calc R . .
C33 C 0.32916(17) -0.1889(2) 0.64789(11) 0.0320(7) Uani 1 1 d . . .
H33 H 0.2888 -0.1802 0.6710 0.033(9) Uiso 1 1 calc R . .
C34 C 0.40985(17) 0.0880(2) 0.86963(10) 0.0304(7) Uani 1 1 d . . .
C35 C 0.36199(18) 0.0148(2) 0.88622(11) 0.0360(7) Uani 1 1 d . . .
H35 H 0.3263 -0.0149 0.8648 0.041(10) Uiso 1 1 calc R . .
C36 C 0.3662(2) -0.0147(3) 0.93376(12) 0.0442(9) Uani 1 1 d . . .
H36 H 0.3349 -0.0663 0.9443 0.046(10) Uiso 1 1 calc R . .
C37 C 0.4154(2) 0.0299(3) 0.96585(12) 0.0469(10) Uani 1 1 d . . .
H37 H 0.4181 0.0092 0.9984 0.048(10) Uiso 1 1 calc R . .
C38 C 0.46091(19) 0.1052(3) 0.95045(11) 0.0417(9) Uani 1 1 d . . .
H38 H 0.4935 0.1378 0.9727 0.041(9) Uiso 1 1 calc R . .
C39 C 0.45888(18) 0.1330(2) 0.90261(10) 0.0337(7) Uani 1 1 d . . .
H39 H 0.4914 0.1834 0.8921 0.021(7) Uiso 1 1 calc R . .
C40 C 0.37612(17) 0.5164(2) 0.77960(10) 0.0277(6) Uani 1 1 d . . .
C41 C 0.43877(19) 0.5515(3) 0.80552(12) 0.0421(8) Uani 1 1 d . . .
H41 H 0.4849 0.5145 0.8087 0.056(11) Uiso 1 1 calc R . .
C42 C 0.4351(2) 0.6403(3) 0.82703(13) 0.0500(10) Uani 1 1 d . . .
H42 H 0.4790 0.6639 0.8443 0.052(11) Uiso 1 1 calc R . .
C43 C 0.3684(2) 0.6939(3) 0.82343(12) 0.0420(8) Uani 1 1 d . . .
H43 H 0.3657 0.7541 0.8386 0.031(8) Uiso 1 1 calc R . .
C44 C 0.3052(2) 0.6600(3) 0.79767(14) 0.0476(9) Uani 1 1 d . . .
H44 H 0.2590 0.6970 0.7949 0.068(13) Uiso 1 1 calc R . .
C45 C 0.30921(19) 0.5720(3) 0.77580(13) 0.0430(8) Uani 1 1 d . . .
H45 H 0.2656 0.5494 0.7579 0.066(12) Uiso 1 1 calc R . .

loop_
_atom_site_aniso_label
_atom_site_aniso_U_11
_atom_site_aniso_U_22
_atom_site_aniso_U_33
_atom_site_aniso_U_23
_atom_site_aniso_U_13
_atom_site_aniso_U_12
Ni1 0.02196(19) 0.0344(2) 0.01893(19) 0.00408(16) 0.00041(14) 0.00283(15)
N1 0.0216(12) 0.0351(14) 0.0229(12) 0.0043(10) -0.0005(10) 0.0004(10)
N2 0.0221(12) 0.0352(14) 0.0217(12) 0.0019(10) 0.0018(10) 0.0059(10)
N3 0.0210(12) 0.0352(14) 0.0201(11) 0.0030(10) 0.0022(9) 0.0029(10)
N4 0.0263(13) 0.0352(14) 0.0218(12) 0.0041(11) -0.0010(10) 0.0020(11)
C1 0.0208(14) 0.0337(16) 0.0290(15) 0.0045(13) -0.0009(12) -0.0011(12)
C2 0.0310(16) 0.0323(17) 0.0332(16) 0.0051(13) -0.0048(13) -0.0043(13)
C3 0.0305(16) 0.0341(17) 0.0274(15) 0.0101(13) -0.0045(13) -0.0042(13)
C4 0.0207(14) 0.0376(17) 0.0241(14) 0.0062(13) -0.0009(11) -0.0004(12)
C5 0.0210(14) 0.0408(17) 0.0242(14) 0.0017(13) 0.0017(11) 0.0065(13)
C6 0.0248(14) 0.0369(17) 0.0227(14) 0.0019(13) 0.0019(11) 0.0091(13)
C7 0.0336(17) 0.0388(18) 0.0223(15) 0.0005(13) -0.0013(12) 0.0096(14)
C8 0.0298(16) 0.0385(18) 0.0241(14) -0.0017(13) 0.0007(12) 0.0069(13)
C9 0.0215(14) 0.0346(17) 0.0245(14) 0.0007(12) 0.0033(12) 0.0050(12)
C10 0.0185(13) 0.0379(17) 0.0271(15) 0.0027(13) 0.0035(11) 0.0014(12)
C11 0.0215(14) 0.0357(16) 0.0239(14) 0.0035(13) 0.0021(11) 0.0033(12)
C12 0.0288(16) 0.0382(18) 0.0300(16) 0.0064(14) 0.0018(13) 0.0047(13)
C13 0.0303(16) 0.0394(18) 0.0267(16) 0.0082(13) 0.0022(12) 0.0058(13)
C14 0.0218(14) 0.0341(17) 0.0259(15) 0.0054(13) 0.0029(11) 0.0054(12)
C15 0.0220(14) 0.0391(18) 0.0228(14) 0.0035(13) 0.0033(12) 0.0074(13)
C16 0.0248(15) 0.0413(18) 0.0216(14) 0.0024(13) -0.0002(11) 0.0039(13)
C17 0.0263(15) 0.0424(19) 0.0267(15) 0.0023(14) -0.0035(12) 0.0010(13)
C18 0.0243(15) 0.0438(19) 0.0209(14) 0.0006(13) -0.0008(12) -0.0001(13)
C19 0.0206(14) 0.0379(17) 0.0242(14) 0.0006(13) -0.0014(11) -0.0003(12)
O20 0.0407(13) 0.0520(14) 0.0246(11) -0.0045(10) -0.0007(9) 0.0045(11)
O21 0.0282(13) 0.0677(17) 0.0421(13) -0.0111(12) 0.0029(10) -0.0011(11)
C20 0.0326(18) 0.0370(17) 0.0292(16) 0.0007(13) 0.0002(13) -0.0021(14)
C21 0.062(2) 0.057(2) 0.0323(19) -0.0050(17) 0.0118(17) 0.001(2)
C22 0.0380(17) 0.0313(16) 0.0245(15) 0.0050(13) 0.0024(13) 0.0104(14)
C23 0.0404(19) 0.052(2) 0.0342(18) 0.0121(16) 0.0059(15) 0.0095(16)
C24 0.064(3) 0.056(2) 0.039(2) 0.0166(18) 0.0212(19) 0.018(2)
C25 0.088(3) 0.046(2) 0.0262(18) 0.0062(16) 0.0023(19) 0.023(2)
C26 0.073(3) 0.0370(19) 0.0336(18) 0.0027(15) -0.0154(18) 0.0132(18)
C27 0.047(2) 0.0384(18) 0.0315(17) 0.0023(14) -0.0067(15) 0.0075(16)
C28 0.0256(15) 0.0299(16) 0.0237(14) 0.0042(12) -0.0039(12) 0.0025(12)
C29 0.0295(16) 0.0311(16) 0.0292(16) 0.0051(13) 0.0023(12) 0.0017(13)
C30 0.0388(18) 0.0344(18) 0.0291(16) 0.0023(13) 0.0035(14) 0.0062(14)
C31 0.0414(18) 0.0309(17) 0.0340(17) 0.0005(14) -0.0105(14) 0.0039(14)
C32 0.0295(17) 0.0397(19) 0.0429(19) 0.0108(15) -0.0109(14) -0.0033(14)
C33 0.0236(15) 0.0409(19) 0.0314(16) 0.0077(14) -0.0027(12) 0.0004(13)
C34 0.0270(15) 0.0406(18) 0.0238(15) 0.0051(13) 0.0043(12) 0.0135(13)
C35 0.0285(16) 0.048(2) 0.0312(16) 0.0073(15) 0.0045(13) 0.0105(15)
C36 0.0345(18) 0.062(2) 0.0362(18) 0.0220(17) 0.0116(15) 0.0124(17)
C37 0.0368(19) 0.076(3) 0.0275(17) 0.0187(18) 0.0060(15) 0.0211(18)
C38 0.0345(18) 0.065(2) 0.0253(16) -0.0014(16) -0.0019(14) 0.0191(17)
C39 0.0291(16) 0.0455(19) 0.0265(16) 0.0054(14) 0.0024(12) 0.0127(14)
C40 0.0274(15) 0.0334(16) 0.0224(14) 0.0019(12) 0.0016(12) -0.0020(13)
C41 0.0296(17) 0.061(2) 0.0358(18) -0.0176(17) -0.0052(14) 0.0074(16)
C42 0.039(2) 0.069(3) 0.041(2) -0.0242(19) -0.0072(16) -0.0034(18)
C43 0.049(2) 0.0385(19) 0.0384(18) -0.0077(15) 0.0054(16) -0.0018(16)
C44 0.0375(19) 0.047(2) 0.058(2) -0.0023(18) -0.0042(17) 0.0074(16)
C45 0.0304(18) 0.045(2) 0.054(2) -0.0047(17) -0.0083(15) -0.0003(15)

loop_
_atom_type_symbol
_atom_type_description
_atom_type_scat_dispersion_real
_atom_type_scat_dispersion_imag
_atom_type_scat_source
C C 0.0033 0.0016 'International Tables Vol C Tables 4.2.6.8 and 6.1.1.4'
H H 0.0000 0.0000 'International Tables Vol C Tables 4.2.6.8 and 6.1.1.4'
N N 0.0061 0.0033 'International Tables Vol C Tables 4.2.6.8 and 6.1.1.4'
O O 0.0106 0.0060 'International Tables Vol C Tables 4.2.6.8 and 6.1.1.4'
Ni Ni 0.3393 1.1124 'International Tables Vol C Tables 4.2.6.8 and 6.1.1.4'

loop_
_geom_angle_atom_site_label_1
_geom_angle_atom_site_label_2
_geom_angle_atom_site_label_3
_geom_angle
_geom_angle_site_symmetry_1
_geom_angle_site_symmetry_3
_geom_angle_publ_flag
N4 Ni1 N2 179.33(11) . . ?
N4 Ni1 N1 87.47(10) . . ?
N2 Ni1 N1 92.14(10) . . ?
N4 Ni1 N3 87.52(10) . . ?
N2 Ni1 N3 92.90(10) . . ?
N1 Ni1 N3 174.66(10) . . ?
C1 N1 C4 104.5(2) . . ?
C1 N1 Ni1 129.15(19) . . ?
C4 N1 Ni1 126.4(2) . . ?
C9 N2 C6 105.0(2) . . ?
C9 N2 Ni1 126.86(19) . . ?
C6 N2 Ni1 128.2(2) . . ?
C14 N3 C11 104.5(2) . . ?
C14 N3 Ni1 129.6(2) . . ?
C11 N3 Ni1 125.75(18) . . ?
C18 N4 C16 92.8(2) . . ?
C18 N4 Ni1 133.0(2) . . ?
C16 N4 Ni1 133.6(2) . . ?
N1 C1 C19 125.3(3) . . ?
N1 C1 C2 110.4(3) . . ?
C19 C1 C2 124.2(3) . . ?
C3 C2 C1 107.6(3) . . ?
C3 C2 H2 126.2 . . ?
C1 C2 H2 126.2 . . ?
C2 C3 C4 107.5(3) . . ?
C2 C3 H3 126.3 . . ?
C4 C3 H3 126.3 . . ?
C5 C4 N1 124.4(3) . . ?
C5 C4 C3 125.2(3) . . ?
N1 C4 C3 110.1(3) . . ?
C4 C5 C6 123.8(3) . . ?
C4 C5 C22 118.5(3) . . ?
C6 C5 C22 117.7(3) . . ?
N2 C6 C5 124.4(3) . . ?
N2 C6 C7 110.3(3) . . ?
C5 C6 C7 125.3(3) . . ?
C8 C7 C6 107.3(3) . . ?
C8 C7 H7 126.3 . . ?
C6 C7 H7 126.3 . . ?
C7 C8 C9 106.5(3) . . ?
C7 C8 H8 126.7 . . ?
C9 C8 H8 126.7 . . ?
N2 C9 C10 125.9(3) . . ?
N2 C9 C8 110.6(3) . . ?
C10 C9 C8 123.4(3) . . ?
C11 C10 C9 122.2(3) . . ?
C11 C10 C28 120.5(3) . . ?
C9 C10 C28 117.2(2) . . ?
C10 C11 N3 125.7(3) . . ?
C10 C11 C12 124.1(3) . . ?
N3 C11 C12 110.2(2) . . ?
C13 C12 C11 106.8(3) . . ?
C13 C12 H12 126.6 . . ?
C11 C12 H12 126.6 . . ?
C12 C13 C14 107.7(3) . . ?
C12 C13 H13 126.1 . . ?
C14 C13 H13 126.1 . . ?
N3 C14 C13 110.8(3) . . ?
N3 C14 C15 125.2(3) . . ?
C13 C14 C15 124.0(3) . . ?
C16 C15 C14 117.3(3) . . ?
C16 C15 C34 120.9(3) . . ?
C14 C15 C34 121.8(3) . . ?
C15 C16 N4 126.5(3) . . ?
C15 C16 C17 140.7(3) . . ?
N4 C16 C17 92.7(2) . . ?
C15 C16 C18 168.4(3) . . ?
N4 C16 C18 43.54(16) . . ?
C17 C16 C18 49.28(16) . . ?
C20 C17 C18 118.1(3) . . ?
C20 C17 C16 116.3(3) . . ?
C18 C17 C16 81.1(2) . . ?
C20 C17 H17 112.6 . . ?
C18 C17 H17 112.6 . . ?
C16 C17 H17 112.6 . . ?
C19 C18 N4 127.3(3) . . ?
C19 C18 C17 139.4(3) . . ?
N4 C18 C17 93.2(2) . . ?
C19 C18 C16 169.6(3) . . ?
N4 C18 C16 43.67(16) . . ?
C17 C18 C16 49.65(17) . . ?
C18 C19 C1 117.1(3) . . ?
C18 C19 C40 121.9(3) . . ?
C1 C19 C40 121.0(3) . . ?
C20 O20 C21 115.9(3) . . ?
O21 C20 O20 124.5(3) . . ?
O21 C20 C17 125.6(3) . . ?
O20 C20 C17 109.9(3) . . ?
O20 C21 H21A 109.5 . . ?
O20 C21 H21B 109.5 . . ?
H21A C21 H21B 109.5 . . ?
O20 C21 H21C 109.5 . . ?
H21A C21 H21C 109.5 . . ?
H21B C21 H21C 109.5 . . ?
C27 C22 C23 119.0(3) . . ?
C27 C22 C5 121.6(3) . . ?
C23 C22 C5 119.3(3) . . ?
C24 C23 C22 119.9(3) . . ?
C24 C23 H23 120.0 . . ?
C22 C23 H23 120.0 . . ?
C25 C24 C23 120.1(4) . . ?
C25 C24 H24 120.0 . . ?
C23 C24 H24 120.0 . . ?
C26 C25 C24 120.3(3) . . ?
C26 C25 H25 119.8 . . ?
C24 C25 H25 119.8 . . ?
C25 C26 C27 120.2(4) . . ?
C25 C26 H26 119.9 . . ?
C27 C26 H26 119.9 . . ?
C26 C27 C22 120.4(3) . . ?
C26 C27 H27 119.8 . . ?
C22 C27 H27 119.8 . . ?
C29 C28 C33 118.4(3) . . ?
C29 C28 C10 119.1(3) . . ?
C33 C28 C10 122.5(3) . . ?
C30 C29 C28 120.9(3) . . ?
C30 C29 H29 119.6 . . ?
C28 C29 H29 119.6 . . ?
C31 C30 C29 120.1(3) . . ?
C31 C30 H30 120.0 . . ?
C29 C30 H30 120.0 . . ?
C30 C31 C32 120.1(3) . . ?
C30 C31 H31 120.0 . . ?
C32 C31 H31 120.0 . . ?
C33 C32 C31 120.2(3) . . ?
C33 C32 H32 119.9 . . ?
C31 C32 H32 119.9 . . ?
C32 C33 C28 120.4(3) . . ?
C32 C33 H33 119.8 . . ?
C28 C33 H33 119.8 . . ?
C39 C34 C35 118.2(3) . . ?
C39 C34 C15 120.3(3) . . ?
C35 C34 C15 121.4(3) . . ?
C36 C35 C34 120.5(3) . . ?
C36 C35 H35 119.8 . . ?
C34 C35 H35 119.8 . . ?
C37 C36 C35 120.6(3) . . ?
C37 C36 H36 119.7 . . ?
C35 C36 H36 119.7 . . ?
C36 C37 C38 119.7(3) . . ?
C36 C37 H37 120.2 . . ?
C38 C37 H37 120.2 . . ?
C39 C38 C37 119.9(3) . . ?
C39 C38 H38 120.0 . . ?
C37 C38 H38 120.0 . . ?
C38 C39 C34 121.0(3) . . ?
C38 C39 H39 119.5 . . ?
C34 C39 H39 119.5 . . ?
C41 C40 C45 118.2(3) . . ?
C41 C40 C19 120.9(3) . . ?
C45 C40 C19 120.9(3) . . ?
C40 C41 C42 120.9(3) . . ?
C40 C41 H41 119.6 . . ?
C42 C41 H41 119.6 . . ?
C43 C42 C41 120.3(3) . . ?
C43 C42 H42 119.9 . . ?
C41 C42 H42 119.9 . . ?
C42 C43 C44 119.7(3) . . ?
C42 C43 H43 120.2 . . ?
C44 C43 H43 120.2 . . ?
C43 C44 C45 120.0(3) . . ?
C43 C44 H44 120.0 . . ?
C45 C44 H44 120.0 . . ?
C44 C45 C40 121.0(3) . . ?
C44 C45 H45 119.5 . . ?
C40 C45 H45 119.5 . . ?

loop_
_geom_bond_atom_site_label_1
_geom_bond_atom_site_label_2
_geom_bond_distance
_geom_bond_site_symmetry_2
_geom_bond_publ_flag
Ni1 N4 1.827(2) . ?
Ni1 N2 1.900(2) . ?
Ni1 N1 1.939(2) . ?
Ni1 N3 1.941(2) . ?
N1 C1 1.386(4) . ?
N1 C4 1.399(4) . ?
N2 C9 1.375(4) . ?
N2 C6 1.381(4) . ?
N3 C14 1.378(4) . ?
N3 C11 1.390(4) . ?
N4 C18 1.370(4) . ?
N4 C16 1.373(4) . ?
C1 C19 1.418(4) . ?
C1 C2 1.421(4) . ?
C2 C3 1.347(4) . ?
C2 H2 0.9500 . ?
C3 C4 1.420(4) . ?
C3 H3 0.9500 . ?
C4 C5 1.385(4) . ?
C5 C6 1.393(4) . ?
C5 C22 1.495(4) . ?
C6 C7 1.422(4) . ?
C7 C8 1.356(4) . ?
C7 H7 0.9500 . ?
C8 C9 1.429(4) . ?
C8 H8 0.9500 . ?
C9 C10 1.406(4) . ?
C10 C11 1.384(4) . ?
C10 C28 1.483(4) . ?
C11 C12 1.434(4) . ?
C12 C13 1.341(4) . ?
C12 H12 0.9500 . ?
C13 C14 1.419(4) . ?
C13 H13 0.9500 . ?
C14 C15 1.425(4) . ?
C15 C16 1.368(4) . ?
C15 C34 1.482(4) . ?
C16 C17 1.532(4) . ?
C16 C18 1.986(4) . ?
C17 C20 1.508(4) . ?
C17 C18 1.524(4) . ?
C17 H17 1.0000 . ?
C18 C19 1.356(4) . ?
C19 C40 1.477(4) . ?
O20 C20 1.337(4) . ?
O20 C21 1.448(4) . ?
O21 C20 1.195(4) . ?
C21 H21A 0.9800 . ?
C21 H21B 0.9800 . ?
C21 H21C 0.9800 . ?
C22 C27 1.395(4) . ?
C22 C23 1.399(5) . ?
C23 C24 1.396(5) . ?
C23 H23 0.9500 . ?
C24 C25 1.380(6) . ?
C24 H24 0.9500 . ?
C25 C26 1.378(6) . ?
C25 H25 0.9500 . ?
C26 C27 1.387(5) . ?
C26 H26 0.9500 . ?
C27 H27 0.9500 . ?
C28 C29 1.395(4) . ?
C28 C33 1.397(4) . ?
C29 C30 1.384(4) . ?
C29 H29 0.9500 . ?
C30 C31 1.372(5) . ?
C30 H30 0.9500 . ?
C31 C32 1.387(5) . ?
C31 H31 0.9500 . ?
C32 C33 1.384(5) . ?
C32 H32 0.9500 . ?
C33 H33 0.9500 . ?
C34 C39 1.394(4) . ?
C34 C35 1.397(5) . ?
C35 C36 1.386(4) . ?
C35 H35 0.9500 . ?
C36 C37 1.377(5) . ?
C36 H36 0.9500 . ?
C37 C38 1.386(5) . ?
C37 H37 0.9500 . ?
C38 C39 1.385(4) . ?
C38 H38 0.9500 . ?
C39 H39 0.9500 . ?
C40 C41 1.381(4) . ?
C40 C45 1.391(4) . ?
C41 C42 1.391(5) . ?
C41 H41 0.9500 . ?
C42 C43 1.372(5) . ?
C42 H42 0.9500 . ?
C43 C44 1.380(5) . ?
C43 H43 0.9500 . ?
C44 C45 1.386(5) . ?
C44 H44 0.9500 . ?
C45 H45 0.9500 . ?

loop_
_geom_torsion_atom_site_label_1
_geom_torsion_atom_site_label_2
_geom_torsion_atom_site_label_3
_geom_torsion_atom_site_label_4
_geom_torsion
_geom_torsion_site_symmetry_1
_geom_torsion_site_symmetry_2
_geom_torsion_site_symmetry_3
_geom_torsion_site_symmetry_4
_geom_torsion_publ_flag
N4 Ni1 N1 C1 -7.3(2) . . . . ?
N2 Ni1 N1 C1 173.3(2) . . . . ?
N3 Ni1 N1 C1 12.8(12) . . . . ?
N4 Ni1 N1 C4 172.1(2) . . . . ?
N2 Ni1 N1 C4 -7.3(2) . . . . ?
N3 Ni1 N1 C4 -167.8(9) . . . . ?
N4 Ni1 N2 C9 129(10) . . . . ?
N1 Ni1 N2 C9 -177.7(2) . . . . ?
N3 Ni1 N2 C9 0.5(2) . . . . ?
N4 Ni1 N2 C6 -51(10) . . . . ?
N1 Ni1 N2 C6 2.3(2) . . . . ?
N3 Ni1 N2 C6 -179.5(2) . . . . ?
N4 Ni1 N3 C14 0.8(2) . . . . ?
N2 Ni1 N3 C14 -179.7(2) . . . . ?
N1 Ni1 N3 C14 -19.3(12) . . . . ?
N4 Ni1 N3 C11 -173.3(2) . . . . ?
N2 Ni1 N3 C11 6.1(2) . . . . ?
N1 Ni1 N3 C11 166.6(10) . . . . ?
N2 Ni1 N4 C18 60(10) . . . . ?
N1 Ni1 N4 C18 6.4(3) . . . . ?
N3 Ni1 N4 C18 -171.8(3) . . . . ?
N2 Ni1 N4 C16 -131(10) . . . . ?
N1 Ni1 N4 C16 175.0(3) . . . . ?
N3 Ni1 N4 C16 -3.2(3) . . . . ?
C4 N1 C1 C19 -175.9(3) . . . . ?
Ni1 N1 C1 C19 3.6(4) . . . . ?
C4 N1 C1 C2 0.8(3) . . . . ?
Ni1 N1 C1 C2 -179.7(2) . . . . ?
N1 C1 C2 C3 -1.2(3) . . . . ?
C19 C1 C2 C3 175.5(3) . . . . ?
C1 C2 C3 C4 1.1(3) . . . . ?
C1 N1 C4 C5 -174.6(3) . . . . ?
Ni1 N1 C4 C5 5.9(4) . . . . ?
C1 N1 C4 C3 -0.1(3) . . . . ?
Ni1 N1 C4 C3 -179.63(19) . . . . ?
C2 C3 C4 C5 173.7(3) . . . . ?
C2 C3 C4 N1 -0.7(3) . . . . ?
N1 C4 C5 C6 3.1(5) . . . . ?
C3 C4 C5 C6 -170.5(3) . . . . ?
N1 C4 C5 C22 -176.6(3) . . . . ?
C3 C4 C5 C22 9.7(4) . . . . ?
C9 N2 C6 C5 -175.2(3) . . . . ?
Ni1 N2 C6 C5 4.8(4) . . . . ?
C9 N2 C6 C7 3.0(3) . . . . ?
Ni1 N2 C6 C7 -176.96(19) . . . . ?
C4 C5 C6 N2 -8.7(5) . . . . ?
C22 C5 C6 N2 171.0(3) . . . . ?
C4 C5 C6 C7 173.4(3) . . . . ?
C22 C5 C6 C7 -6.9(4) . . . . ?
N2 C6 C7 C8 -0.9(3) . . . . ?
C5 C6 C7 C8 177.3(3) . . . . ?
C6 C7 C8 C9 -1.5(3) . . . . ?
C6 N2 C9 C10 172.3(3) . . . . ?
Ni1 N2 C9 C10 -7.7(4) . . . . ?
C6 N2 C9 C8 -4.0(3) . . . . ?
Ni1 N2 C9 C8 175.97(19) . . . . ?
C7 C8 C9 N2 3.5(3) . . . . ?
C7 C8 C9 C10 -172.9(3) . . . . ?
N2 C9 C10 C11 8.7(5) . . . . ?
C8 C9 C10 C11 -175.4(3) . . . . ?
N2 C9 C10 C28 -167.1(3) . . . . ?
C8 C9 C10 C28 8.8(4) . . . . ?
C9 C10 C11 N3 -1.1(4) . . . . ?
C28 C10 C11 N3 174.6(3) . . . . ?
C9 C10 C11 C12 178.2(3) . . . . ?
C28 C10 C11 C12 -6.1(4) . . . . ?
C14 N3 C11 C10 177.9(3) . . . . ?
Ni1 N3 C11 C10 -6.7(4) . . . . ?
C14 N3 C11 C12 -1.5(3) . . . . ?
Ni1 N3 C11 C12 173.87(19) . . . . ?
C10 C11 C12 C13 -178.2(3) . . . . ?
N3 C11 C12 C13 1.2(3) . . . . ?
C11 C12 C13 C14 -0.5(3) . . . . ?
C11 N3 C14 C13 1.2(3) . . . . ?
Ni1 N3 C14 C13 -173.9(2) . . . . ?
C11 N3 C14 C15 179.4(3) . . . . ?
Ni1 N3 C14 C15 4.3(4) . . . . ?
C12 C13 C14 N3 -0.5(4) . . . . ?
C12 C13 C14 C15 -178.7(3) . . . . ?
N3 C14 C15 C16 -7.6(4) . . . . ?
C13 C14 C15 C16 170.3(3) . . . . ?
N3 C14 C15 C34 170.6(3) . . . . ?
C13 C14 C15 C34 -11.4(4) . . . . ?
C14 C15 C16 N4 5.5(4) . . . . ?
C34 C15 C16 N4 -172.8(3) . . . . ?
C14 C15 C16 C17 179.4(3) . . . . ?
C34 C15 C16 C17 1.2(6) . . . . ?
C14 C15 C16 C18 33.6(14) . . . . ?
C34 C15 C16 C18 -144.7(11) . . . . ?
C18 N4 C16 C15 172.1(3) . . . . ?
Ni1 N4 C16 C15 0.4(5) . . . . ?
C18 N4 C16 C17 -4.1(2) . . . . ?
Ni1 N4 C16 C17 -175.8(2) . . . . ?
Ni1 N4 C16 C18 -171.7(3) . . . . ?
C15 C16 C17 C20 -54.4(5) . . . . ?
N4 C16 C17 C20 120.7(3) . . . . ?
C18 C16 C17 C20 117.0(3) . . . . ?
C15 C16 C17 C18 -171.4(4) . . . . ?
N4 C16 C17 C18 3.7(2) . . . . ?
C16 N4 C18 C19 -173.1(3) . . . . ?
Ni1 N4 C18 C19 -1.3(5) . . . . ?
C16 N4 C18 C17 4.1(2) . . . . ?
Ni1 N4 C18 C17 175.9(2) . . . . ?
Ni1 N4 C18 C16 171.8(3) . . . . ?
C20 C17 C18 C19 57.8(5) . . . . ?
C16 C17 C18 C19 172.9(4) . . . . ?
C20 C17 C18 N4 -118.8(3) . . . . ?
C16 C17 C18 N4 -3.7(2) . . . . ?
C20 C17 C18 C16 -115.1(3) . . . . ?
C15 C16 C18 C19 -1(2) . . . . ?
N4 C16 C18 C19 32.0(14) . . . . ?
C17 C16 C18 C19 -153.3(14) . . . . ?
C15 C16 C18 N4 -33.4(12) . . . . ?
C17 C16 C18 N4 174.6(3) . . . . ?
C15 C16 C18 C17 152.0(13) . . . . ?
N4 C16 C18 C17 -174.6(3) . . . . ?
N4 C18 C19 C1 -5.4(5) . . . . ?
C17 C18 C19 C1 178.9(3) . . . . ?
C16 C18 C19 C1 -32.8(15) . . . . ?
N4 C18 C19 C40 176.2(3) . . . . ?
C17 C18 C19 C40 0.5(6) . . . . ?
C16 C18 C19 C40 148.7(13) . . . . ?
N1 C1 C19 C18 4.0(4) . . . . ?
C2 C1 C19 C18 -172.3(3) . . . . ?
N1 C1 C19 C40 -177.6(3) . . . . ?
C2 C1 C19 C40 6.2(4) . . . . ?
C21 O20 C20 O21 6.9(5) . . . . ?
C21 O20 C20 C17 -171.6(3) . . . . ?
C18 C17 C20 O21 31.5(5) . . . . ?
C16 C17 C20 O21 -62.3(4) . . . . ?
C18 C17 C20 O20 -150.0(3) . . . . ?
C16 C17 C20 O20 116.1(3) . . . . ?
C4 C5 C22 C27 -110.2(3) . . . . ?
C6 C5 C22 C27 70.0(4) . . . . ?
C4 C5 C22 C23 71.4(4) . . . . ?
C6 C5 C22 C23 -108.3(4) . . . . ?
C27 C22 C23 C24 -2.0(5) . . . . ?
C5 C22 C23 C24 176.4(3) . . . . ?
C22 C23 C24 C25 0.2(6) . . . . ?
C23 C24 C25 C26 1.2(6) . . . . ?
C24 C25 C26 C27 -0.7(6) . . . . ?
C25 C26 C27 C22 -1.2(5) . . . . ?
C23 C22 C27 C26 2.5(5) . . . . ?
C5 C22 C27 C26 -175.8(3) . . . . ?
C11 C10 C28 C29 -112.8(3) . . . . ?
C9 C10 C28 C29 63.1(4) . . . . ?
C11 C10 C28 C33 67.0(4) . . . . ?
C9 C10 C28 C33 -117.1(3) . . . . ?
C33 C28 C29 C30 1.2(4) . . . . ?
C10 C28 C29 C30 -179.0(3) . . . . ?
C28 C29 C30 C31 0.2(5) . . . . ?
C29 C30 C31 C32 -1.2(5) . . . . ?
C30 C31 C32 C33 0.7(5) . . . . ?
C31 C32 C33 C28 0.7(4) . . . . ?
C29 C28 C33 C32 -1.7(4) . . . . ?
C10 C28 C33 C32 178.5(3) . . . . ?
C16 C15 C34 C39 -40.3(4) . . . . ?
C14 C15 C34 C39 141.6(3) . . . . ?
C16 C15 C34 C35 137.8(3) . . . . ?
C14 C15 C34 C35 -40.4(4) . . . . ?
C39 C34 C35 C36 -2.9(4) . . . . ?
C15 C34 C35 C36 179.0(3) . . . . ?
C34 C35 C36 C37 2.5(5) . . . . ?
C35 C36 C37 C38 0.2(5) . . . . ?
C36 C37 C38 C39 -2.4(5) . . . . ?
C37 C38 C39 C34 1.9(5) . . . . ?
C35 C34 C39 C38 0.7(4) . . . . ?
C15 C34 C39 C38 178.9(3) . . . . ?
C18 C19 C40 C41 57.4(4) . . . . ?
C1 C19 C40 C41 -121.0(3) . . . . ?
C18 C19 C40 C45 -124.3(3) . . . . ?
C1 C19 C40 C45 57.3(4) . . . . ?
C45 C40 C41 C42 -0.3(5) . . . . ?
C19 C40 C41 C42 178.0(3) . . . . ?
C40 C41 C42 C43 1.1(6) . . . . ?
C41 C42 C43 C44 -1.1(6) . . . . ?
C42 C43 C44 C45 0.3(6) . . . . ?
C43 C44 C45 C40 0.4(6) . . . . ?
C41 C40 C45 C44 -0.4(5) . . . . ?
C19 C40 C45 C44 -178.8(3) . . . . ?
